data_7101803
loop_
_publ_author_name
'Caira, Mino R'
'Bettinetti, Giampiero'
'Sorrenti, Milena'
'Catenacci, Laura'
'Cruickshank, Dyanne'
'Davies, Kate'

_publ_section_title
;
 Effect of peracetylation on the conformation of gamma-cyclodextrin.
;
_journal_issue 12
_journal_name_full 'Chemical communications (Cambridge, England)'
_journal_page_first 1221
_journal_page_last 1223
_journal_paper_doi 10.1039/b616681d
_journal_year 2007
_chemical_formula_moiety 'C96 H128 O64.C4.5 H12 O1.5. H2O'
_chemical_formula_sum 'C100.5 H142 O66.5'
_chemical_formula_weight 2414.14
_chemical_melting_point 503.15
_chemical_name_common
;octakis(2,3,6-tri-O-acetyl)-gamma-cyclodextrin
sesqui(isopropanolate)monohydrate
;
_chemical_name_systematic
;
octakis(2,3,6-tri-O-acetyl)-gamma-cyclodextrin sesqui(isopropanolate)monohydrate
;
_space_group_IT_number 92
_symmetry_cell_setting tetragonal
_symmetry_space_group_name_Hall 'P 4abw 2nw'
_symmetry_space_group_name_H-M 'P 41 21 2'
_atom_sites_solution_hydrogens geom
_atom_sites_solution_primary direct
_atom_sites_solution_secondary difmap
_audit_creation_method SHELXL-97
_cell_angle_alpha 90.00
_cell_angle_beta 90.00
_cell_angle_gamma 90.00
_cell_formula_units_Z 8
_cell_length_a 25.0996(1)
_cell_length_b 25.0996(1)
_cell_length_c 38.1856(2)
_cell_measurement_reflns_used 152093
_cell_measurement_temperature 113(2)
_cell_measurement_theta_max 23.26
_cell_measurement_theta_min 0.21
_cell_volume 24056.6(2)
_computing_cell_refinement 'DENZO-SMN (Otwinowski & Minor, 1997)'
_computing_data_collection 'COLLECT 2000'
_computing_data_reduction 'DENZO-SMN (Otwinowski & Minor, 1997)'
_computing_molecular_graphics 'ORTEP-3 (Farrugia, 1997)'
_computing_publication_material 'PLATON (Spek, 1990)'
_computing_structure_refinement 'SHELXL-97 (Sheldrick, 1997)'
_computing_structure_solution 'SHELXD (Schneider & Sheldrick, 2002)'
_diffrn_ambient_temperature 113(2)
_diffrn_measured_fraction_theta_full 0.986
_diffrn_measured_fraction_theta_max 0.986
_diffrn_measurement_device_type 'Nonius Kappa CCD diffractometer'
_diffrn_measurement_method 'phi-, omega-scans of 0.5 and 1.0 deg.'
_diffrn_radiation_monochromator graphite
_diffrn_radiation_source 'fine-focus sealed tube'
_diffrn_radiation_type MoK\a
_diffrn_radiation_wavelength 0.71073
_diffrn_reflns_av_R_equivalents 0.0771
_diffrn_reflns_av_sigmaI/netI 0.0326
_diffrn_reflns_limit_h_max 25
_diffrn_reflns_limit_h_min -27
_diffrn_reflns_limit_k_max 27
_diffrn_reflns_limit_k_min -27
_diffrn_reflns_limit_l_max 42
_diffrn_reflns_limit_l_min -42
_diffrn_reflns_number 101708
_diffrn_reflns_theta_full 23.29
_diffrn_reflns_theta_max 23.29
_diffrn_reflns_theta_min 2.80
_exptl_absorpt_coefficient_mu 0.113
_exptl_absorpt_correction_T_max 0.9910
_exptl_absorpt_correction_T_min 0.9888
_exptl_absorpt_correction_type none
_exptl_absorpt_process_details -
_exptl_crystal_colour colourless
_exptl_crystal_density_diffrn 1.333
_exptl_crystal_density_meas ?
_exptl_crystal_density_method 'not measured'
_exptl_crystal_description prism
_exptl_crystal_F_000 10216
_exptl_crystal_size_max 0.10
_exptl_crystal_size_mid 0.10
_exptl_crystal_size_min 0.08
_refine_diff_density_max 1.213
_refine_diff_density_min -0.725
_refine_diff_density_rms 0.107
_refine_ls_abs_structure_details 'Flack H D (1983), Acta Cryst. A39, 876-881'
_refine_ls_abs_structure_Flack 0(10)
_refine_ls_extinction_coef 0.0043(5)
_refine_ls_extinction_expression Fc^*^=kFc[1+0.001xFc^2^\l^3^/sin(2\q)]^-1/4^
_refine_ls_extinction_method SHELXL
_refine_ls_goodness_of_fit_ref 1.035
_refine_ls_hydrogen_treatment constr
_refine_ls_matrix_type full
_refine_ls_number_parameters 1162
_refine_ls_number_reflns 9467
_refine_ls_number_restraints 20
_refine_ls_restrained_S_all 1.034
_refine_ls_R_factor_all 0.0997
_refine_ls_R_factor_gt 0.0872
_refine_ls_shift/su_max 0.000
_refine_ls_shift/su_mean 0.000
_refine_ls_structure_factor_coef Fsqd
_refine_ls_weighting_details 'calc w=1/[\s^2^(Fo^2^)+(0.1617P)^2^+54.6782P] where P=(Fo^2^+2Fc^2^)/3'
_refine_ls_weighting_scheme calc
_refine_ls_wR_factor_gt 0.2300
_refine_ls_wR_factor_ref 0.2438
_reflns_number_gt 8392
_reflns_number_total 9467
_reflns_threshold_expression >2sigma(I)
_cod_data_source_file b616681d.txt
_cod_data_source_block c:\cctagcd\compd2b
_cod_depositor_comments
;
The following automatic conversions were performed:

'_chemical_melting_point' value '230C' was changed to '503.15' - it
was converted from degrees Celsius(C) to Kelvins(K).

Automatic conversion script
Id: cif_fix_values 1646 2011-03-28 12:23:43Z adriana 

The following automatic conversions were performed:

'_exptl_crystal_density_meas' value '-' was changed to '?' - the
value is perceived as not measured.

Automatic conversion script
Id: cif_fix_values 3008 2015-01-20 13:52:24Z robertas 
;
_cod_original_sg_symbol_H-M P4(1)2(1)2
_cod_original_formula_sum 'C100.50 H142 O66.50'
_cod_database_code 7101803

loop_
_symmetry_equiv_pos_as_xyz
'x, y, z'
'-y+1/2, x+1/2, z+1/4'
'-x, -y, z+1/2'
'y+1/2, -x+1/2, z+3/4'
'x+1/2, -y+1/2, -z+3/4'
'-x+1/2, y+1/2, -z+1/4'
'y, x, -z'
'-y, -x, -z+1/2'

loop_
_atom_site_label
_atom_site_type_symbol
_atom_site_fract_x
_atom_site_fract_y
_atom_site_fract_z
_atom_site_U_iso_or_equiv
_atom_site_adp_type
_atom_site_occupancy
_atom_site_symmetry_multiplicity
_atom_site_calc_flag
_atom_site_refinement_flags
_atom_site_disorder_assembly
_atom_site_disorder_group
O1 O 0.3603(7) 0.6517(7) -0.0810(4) 0.158(5) Uiso 1 1 d D . .
H1 H 0.3822 0.6769 -0.0799 0.189 Uiso 1 1 calc R . .
C2 C 0.3308(8) 0.6510(8) -0.0523(6) 0.131(6) Uiso 1 1 d D . .
H2 H 0.3547 0.6360 -0.0338 0.157 Uiso 1 1 calc R . .
C4 C 0.2884(10) 0.6096(11) -0.0572(8) 0.183(10) Uiso 1 1 d D . .
H42 H 0.3042 0.5775 -0.0674 0.274 Uiso 1 1 calc R . .
H43 H 0.2609 0.6235 -0.0730 0.274 Uiso 1 1 calc R . .
H41 H 0.2724 0.6010 -0.0345 0.274 Uiso 1 1 calc R . .
C1A C 0.2257(3) 0.5690(3) 0.1403(2) 0.0314(17) Uiso 1 1 d . . .
H1A H 0.2530 0.5456 0.1516 0.038 Uiso 1 1 calc R . .
O2A O 0.1990(2) 0.4937(2) 0.10295(13) 0.0346(12) Uiso 1 1 d . . .
C2A C 0.1802(3) 0.5345(3) 0.12676(19) 0.0285(16) Uiso 1 1 d . . .
H2A H 0.1620 0.5172 0.1471 0.034 Uiso 1 1 calc R . .
O3A O 0.0942(2) 0.5394(2) 0.09878(13) 0.0330(12) Uani 1 1 d . . .
C3A C 0.1408(3) 0.5696(3) 0.10775(19) 0.0282(16) Uiso 1 1 d . . .
H3A H 0.1573 0.5856 0.0864 0.034 Uiso 1 1 calc R . .
O4A O 0.0921(2) 0.6506(2) 0.11176(12) 0.0291(11) Uani 1 1 d . . .
C4A C 0.1214(3) 0.6127(3) 0.13254(19) 0.0264(16) Uiso 1 1 d . . .
H3 H 0.0975 0.5967 0.1506 0.032 Uiso 1 1 calc R . .
O5A O 0.2056(2) 0.6045(2) 0.16525(13) 0.0315(12) Uiso 1 1 d . . .
C5A C 0.1682(3) 0.6425(3) 0.15069(19) 0.0283(16) Uiso 1 1 d . . .
H5A H 0.1871 0.6648 0.1329 0.034 Uiso 1 1 calc R . .
C6A C 0.1505(3) 0.6776(3) 0.1803(2) 0.0341(18) Uani 1 1 d . . .
H6A1 H 0.1816 0.6942 0.1918 0.041 Uiso 1 1 calc R . .
H6A2 H 0.1269 0.7062 0.1715 0.041 Uiso 1 1 calc R . .
C7A C 0.2164(3) 0.4485(3) 0.1185(3) 0.041(2) Uani 1 1 d . . .
O8A O 0.2186(3) 0.4433(3) 0.14941(19) 0.069(2) Uani 1 1 d . . .
C9A C 0.2299(4) 0.4074(4) 0.0924(3) 0.053(2) Uani 1 1 d . . .
H9A1 H 0.2431 0.3754 0.1043 0.079 Uiso 1 1 calc R . .
H9A2 H 0.2576 0.4210 0.0766 0.079 Uiso 1 1 calc R . .
H9A3 H 0.1981 0.3984 0.0787 0.079 Uiso 1 1 calc R . .
C10A C 0.0791(3) 0.5364(3) 0.0650(2) 0.0369(19) Uani 1 1 d . . .
O11A O 0.1034(3) 0.5558(3) 0.04154(16) 0.068(2) Uani 1 1 d . . .
C12A C 0.0279(4) 0.5069(4) 0.0614(2) 0.046(2) Uani 1 1 d . . .
H12A H 0.0049 0.5255 0.0446 0.070 Uiso 1 1 calc R . .
H12B H 0.0100 0.5051 0.0842 0.070 Uiso 1 1 calc R . .
H12C H 0.0350 0.4707 0.0529 0.070 Uiso 1 1 calc R . .
O13A O 0.1221(2) 0.6441(2) 0.20480(13) 0.0392(13) Uani 1 1 d . . .
C14A C 0.1077(3) 0.6669(4) 0.2349(2) 0.0382(19) Uani 1 1 d . . .
O15A O 0.1162(3) 0.7131(3) 0.24167(16) 0.0507(16) Uani 1 1 d . . .
C16A C 0.0791(4) 0.6281(4) 0.2580(2) 0.051(2) Uani 1 1 d . . .
H16A H 0.0803 0.6407 0.2823 0.077 Uiso 1 1 calc R . .
H16B H 0.0963 0.5932 0.2564 0.077 Uiso 1 1 calc R . .
H16C H 0.0418 0.6252 0.2505 0.077 Uiso 1 1 calc R . .
C1B C 0.0392(3) 0.6607(3) 0.12093(19) 0.0296(16) Uiso 1 1 d . . .
H1B H 0.0264 0.6300 0.1353 0.035 Uiso 1 1 calc R . .
O2B O 0.0386(2) 0.6834(2) 0.05962(13) 0.0340(12) Uani 1 1 d . . .
C2B C 0.0055(3) 0.6625(3) 0.08756(19) 0.0320(17) Uiso 1 1 d . . .
H2B H -0.0075 0.6260 0.0815 0.038 Uiso 1 1 calc R . .
O3B O -0.0726(2) 0.6788(2) 0.12031(15) 0.0395(13) Uiso 1 1 d . . .
C3B C -0.0407(3) 0.7000(3) 0.0923(2) 0.0330(17) Uiso 1 1 d . . .
H3B H -0.0622 0.7013 0.0702 0.040 Uiso 1 1 calc R . .
O4B O -0.0157(2) 0.7876(2) 0.07097(12) 0.0313(12) Uani 1 1 d . . .
C4B C -0.0221(3) 0.7558(3) 0.10190(19) 0.0315(17) Uiso 1 1 d . . .
H4 H -0.0495 0.7728 0.1173 0.038 Uiso 1 1 calc R . .
O5B O 0.0342(2) 0.7066(2) 0.14138(13) 0.0324(12) Uiso 1 1 d . . .
C5B C 0.0310(3) 0.7545(3) 0.12117(19) 0.0309(17) Uiso 1 1 d . . .
H5B H 0.0608 0.7555 0.1038 0.037 Uiso 1 1 calc R . .
C6B C 0.0361(3) 0.8002(4) 0.1458(2) 0.040(2) Uani 1 1 d . . .
H6B1 H 0.0281 0.8340 0.1336 0.048 Uiso 1 1 calc R . .
H6B2 H 0.0107 0.7961 0.1655 0.048 Uiso 1 1 calc R . .
C7B C 0.0268(4) 0.6652(4) 0.0265(2) 0.048(2) Uani 1 1 d . . .
O8B O -0.0085(3) 0.6354(3) 0.02011(17) 0.069(2) Uani 1 1 d . . .
C9B C 0.0640(5) 0.6911(6) 0.0008(3) 0.074(3) Uani 1 1 d . . .
H14 H 0.0970 0.6703 -0.0008 0.110 Uiso 1 1 calc R . .
H9B2 H 0.0724 0.7273 0.0086 0.110 Uiso 1 1 calc R . .
H9B3 H 0.0470 0.6926 -0.0223 0.110 Uiso 1 1 calc R . .
C10B C -0.1165(5) 0.6536(6) 0.1143(3) 0.076(4) Uani 1 1 d . . .
O11B O -0.1312(5) 0.6434(5) 0.0848(2) 0.114(4) Uani 1 1 d . . .
C12B C -0.1443(6) 0.6343(7) 0.1455(4) 0.101(5) Uani 1 1 d . . .
H12D H -0.1784 0.6183 0.1386 0.151 Uiso 1 1 calc R . .
H12E H -0.1509 0.6642 0.1614 0.151 Uiso 1 1 calc R . .
H12F H -0.1224 0.6075 0.1573 0.151 Uiso 1 1 calc R . .
O13B O 0.0906(3) 0.8009(2) 0.15903(14) 0.0449(15) Uani 1 1 d . . .
C14B C 0.0991(5) 0.8298(4) 0.1880(3) 0.055(3) Uani 1 1 d . . .
O15B O 0.0645(4) 0.8545(4) 0.2018(2) 0.090(3) Uani 1 1 d . . .
C16B C 0.1555(5) 0.8248(5) 0.1994(3) 0.067(3) Uani 1 1 d . . .
H16D H 0.1682 0.8594 0.2079 0.101 Uiso 1 1 calc R . .
H16E H 0.1775 0.8134 0.1795 0.101 Uiso 1 1 calc R . .
H16F H 0.1581 0.7984 0.2182 0.101 Uiso 1 1 calc R . .
C1C C -0.0483(3) 0.8324(3) 0.06650(19) 0.0288(16) Uiso 1 1 d . . .
H1C H -0.0783 0.8307 0.0837 0.035 Uiso 1 1 calc R . .
O2C O -0.0972(2) 0.7826(2) 0.02245(14) 0.0345(12) Uani 1 1 d . . .
C2C C -0.0709(3) 0.8324(3) 0.02955(18) 0.0268(16) Uiso 1 1 d . . .
H2C H -0.0973 0.8621 0.0273 0.032 Uiso 1 1 calc R . .
O3C O -0.0525(2) 0.8502(2) -0.03075(13) 0.0320(12) Uiso 1 1 d . . .
C3C C -0.0278(3) 0.8398(3) 0.00278(19) 0.0280(16) Uiso 1 1 d . . .
H3C H -0.0050 0.8072 0.0014 0.034 Uiso 1 1 calc R . .
O4C O 0.0523(2) 0.8895(2) -0.01139(13) 0.0405(14) Uani 1 1 d . . .
C4C C 0.0063(3) 0.8885(3) 0.01107(19) 0.0300(17) Uiso 1 1 d . . .
H6 H -0.0151 0.9216 0.0073 0.036 Uiso 1 1 calc R . .
O5C O -0.0195(2) 0.8804(2) 0.07178(13) 0.0320(12) Uiso 1 1 d . . .
C5C C 0.0258(3) 0.8867(3) 0.04876(19) 0.0331(17) Uiso 1 1 d . . .
H5C H 0.0512 0.8563 0.0520 0.040 Uiso 1 1 calc R . .
C6C C 0.0519(4) 0.9382(4) 0.0597(2) 0.042(2) Uani 1 1 d . . .
H6C1 H 0.0779 0.9500 0.0419 0.050 Uiso 1 1 calc R . .
H6C2 H 0.0249 0.9665 0.0630 0.050 Uiso 1 1 calc R . .
C7C C -0.1506(4) 0.7810(4) 0.0287(2) 0.047(2) Uani 1 1 d . . .
O8C O -0.1749(3) 0.8179(3) 0.0397(2) 0.072(2) Uani 1 1 d . . .
C9C C -0.1712(5) 0.7277(4) 0.0200(3) 0.064(3) Uani 1 1 d . . .
H9C1 H -0.2101 0.7274 0.0226 0.096 Uiso 1 1 calc R . .
H9C2 H -0.1554 0.7013 0.0357 0.096 Uiso 1 1 calc R . .
H9C3 H -0.1620 0.7191 -0.0043 0.096 Uiso 1 1 calc R . .
C10C C -0.0488(3) 0.8124(3) -0.0567(2) 0.0349(18) Uani 1 1 d . . .
O11C O -0.0284(3) 0.7704(2) -0.05240(15) 0.0482(16) Uani 1 1 d . . .
C12 C -0.0742(3) 0.8329(4) -0.0891(2) 0.0399(19) Uani 1 1 d . . .
H12G H -0.0668 0.8085 -0.1086 0.060 Uiso 1 1 calc R . .
H12H H -0.0599 0.8682 -0.0946 0.060 Uiso 1 1 calc R . .
H12I H -0.1128 0.8355 -0.0856 0.060 Uiso 1 1 calc R . .
O13C O 0.0782(3) 0.9265(2) 0.09228(15) 0.0449(15) Uani 1 1 d . . .
C14C C 0.1061(4) 0.9658(4) 0.1071(2) 0.049(2) Uani 1 1 d . . .
O15C O 0.1082(4) 1.0099(3) 0.0947(2) 0.074(2) Uani 1 1 d . . .
C16C C 0.1329(5) 0.9467(4) 0.1394(3) 0.063(3) Uani 1 1 d . . .
H16G H 0.1610 0.9718 0.1461 0.095 Uiso 1 1 calc R . .
H16H H 0.1485 0.9116 0.1351 0.095 Uiso 1 1 calc R . .
H16I H 0.1067 0.9442 0.1584 0.095 Uiso 1 1 calc R . .
C1D C 0.0451(3) 0.9151(3) -0.0441(2) 0.0342(18) Uiso 1 1 d . . .
H1D H 0.0059 0.9190 -0.0478 0.041 Uiso 1 1 calc R . .
O2D O 0.1151(2) 0.8547(2) -0.06220(14) 0.0384(13) Uani 1 1 d . . .
C2D C 0.0666(3) 0.8788(3) -0.0733(2) 0.0323(17) Uiso 1 1 d . . .
H2D H 0.0398 0.8505 -0.0787 0.039 Uiso 1 1 calc R . .
O3D O 0.0254(2) 0.9352(2) -0.11358(14) 0.0380(13) Uiso 1 1 d . . .
C3D C 0.0762(3) 0.9125(3) -0.1058(2) 0.0365(18) Uiso 1 1 d . . .
H3D H 0.0882 0.8895 -0.1256 0.044 Uiso 1 1 calc R . .
O4D O 0.1693(2) 0.9364(2) -0.10735(13) 0.0325(12) Uani 1 1 d . . .
C4D C 0.1182(3) 0.9560(3) -0.0983(2) 0.0329(17) Uiso 1 1 d . . .
H4D H 0.1101 0.9883 -0.1128 0.039 Uiso 1 1 calc R . .
O5D O 0.0672(2) 0.9667(2) -0.04412(14) 0.0382(13) Uiso 1 1 d . . .
C5D C 0.1191(3) 0.9717(3) -0.0592(2) 0.0346(18) Uiso 1 1 d . . .
H17 H 0.1446 0.9481 -0.0463 0.042 Uiso 1 1 calc R . .
C6D C 0.1354(5) 1.0293(4) -0.0544(3) 0.054(3) Uani 1 1 d . . .
H6D1 H 0.1664 1.0370 -0.0696 0.065 Uiso 1 1 calc R . .
H6D2 H 0.1057 1.0527 -0.0619 0.065 Uiso 1 1 calc R . .
C7D C 0.1275(4) 0.8074(4) -0.0774(3) 0.054(2) Uani 1 1 d . . .
O8D O 0.1000(4) 0.7889(3) -0.1002(2) 0.080(2) Uani 1 1 d . . .
C9D C 0.1768(7) 0.7843(5) -0.0634(4) 0.098(5) Uani 1 1 d . . .
H9D1 H 0.2010 0.7757 -0.0827 0.148 Uiso 1 1 calc R . .
H9D2 H 0.1684 0.7518 -0.0503 0.148 Uiso 1 1 calc R . .
H9D3 H 0.1940 0.8101 -0.0477 0.148 Uiso 1 1 calc R . .
C10D C 0.0154(4) 0.9495(6) -0.1462(2) 0.065(3) Uani 1 1 d . . .
O11D O 0.0487(4) 0.9492(4) -0.1681(3) 0.098(3) Uiso 1 1 d . . .
C12D C -0.0408(4) 0.9695(5) -0.1512(3) 0.065(3) Uani 1 1 d . . .
H12J H -0.0406 0.9996 -0.1676 0.098 Uiso 1 1 calc R . .
H12K H -0.0553 0.9810 -0.1286 0.098 Uiso 1 1 calc R . .
H12L H -0.0629 0.9408 -0.1607 0.098 Uiso 1 1 calc R . .
O13D O 0.1486(3) 1.0407(4) -0.0192(2) 0.081(3) Uani 1 1 d . . .
C14D C 0.1994(6) 1.0348(6) -0.0096(3) 0.090(5) Uani 1 1 d . . .
O15D O 0.2322(4) 1.0208(4) -0.0298(2) 0.089(3) Uiso 1 1 d . . .
C16D C 0.2145(8) 1.0493(7) 0.0274(5) 0.121(6) Uiso 1 1 d D . .
H16J H 0.1826 1.0607 0.0402 0.181 Uiso 1 1 calc R . .
H16K H 0.2405 1.0784 0.0270 0.181 Uiso 1 1 calc R . .
H16L H 0.2302 1.0182 0.0390 0.181 Uiso 1 1 calc R . .
C1E C 0.1929(3) 0.9553(3) -0.13792(18) 0.0281(16) Uiso 1 1 d . . .
H1E H 0.1646 0.9682 -0.1543 0.034 Uiso 1 1 calc R . .
O2E O 0.1869(2) 0.8676(2) -0.16159(14) 0.0343(12) Uiso 1 1 d . . .
C2E C 0.2243(3) 0.9095(3) -0.15521(19) 0.0289(16) Uiso 1 1 d . . .
H2E H 0.2397 0.9220 -0.1779 0.035 Uiso 1 1 calc R . .
O3E O 0.3029(3) 0.8566(3) -0.15079(19) 0.062(2) Uani 1 1 d . . .
C3E C 0.2679(3) 0.8912(3) -0.1316(2) 0.0370(19) Uiso 1 1 d . . .
H3E H 0.2526 0.8720 -0.1110 0.044 Uiso 1 1 calc R . .
O4E O 0.3369(2) 0.9152(2) -0.09312(13) 0.0312(12) Uani 1 1 d . . .
C4E C 0.3028(3) 0.9371(3) -0.11937(19) 0.0276(16) Uiso 1 1 d . . .
H4E H 0.3247 0.9504 -0.1394 0.033 Uiso 1 1 calc R . .
O5E O 0.22885(19) 0.99718(19) -0.13072(12) 0.0268(11) Uiso 1 1 d . . .
C5E C 0.2684(3) 0.9827(3) -0.10494(18) 0.0267(16) Uiso 1 1 d . . .
H5E H 0.2497 0.9700 -0.0834 0.032 Uiso 1 1 calc R . .
C6E C 0.2982(3) 1.0334(3) -0.09618(18) 0.0280(16) Uani 1 1 d . . .
H6E1 H 0.2730 1.0637 -0.0948 0.034 Uiso 1 1 calc R . .
H6E2 H 0.3161 1.0297 -0.0732 0.034 Uiso 1 1 calc R . .
C10 C 0.1917(4) 0.8403(4) -0.1921(2) 0.040(2) Uani 1 1 d . . .
O8E O 0.2243(3) 0.8503(3) -0.21390(16) 0.0545(17) Uani 1 1 d . . .
C11 C 0.1514(4) 0.7965(4) -0.1934(3) 0.055(2) Uani 1 1 d . . .
H9E1 H 0.1483 0.7832 -0.2174 0.082 Uiso 1 1 calc R . .
H9E2 H 0.1168 0.8101 -0.1856 0.082 Uiso 1 1 calc R . .
H9E3 H 0.1626 0.7674 -0.1779 0.082 Uiso 1 1 calc R . .
C10E C 0.3077(6) 0.8078(6) -0.1502(4) 0.090(4) Uiso 1 1 d . . .
O11E O 0.2754(5) 0.7849(5) -0.1339(3) 0.119(4) Uiso 1 1 d D . .
C12E C 0.3520(7) 0.7826(7) -0.1703(4) 0.100(5) Uiso 1 1 d . . .
H12M H 0.3682 0.8092 -0.1859 0.150 Uiso 1 1 calc R . .
H12N H 0.3379 0.7531 -0.1843 0.150 Uiso 1 1 calc R . .
H12O H 0.3790 0.7691 -0.1540 0.150 Uiso 1 1 calc R . .
O13E O 0.3373(2) 1.0430(2) -0.12332(12) 0.0306(12) Uani 1 1 d . . .
C14E C 0.3763(3) 1.0778(3) -0.1163(2) 0.0372(19) Uani 1 1 d . . .
O15E O 0.3757(3) 1.1045(3) -0.0900(2) 0.072(2) Uani 1 1 d . . .
C16E C 0.4195(3) 1.0779(4) -0.1418(2) 0.046(2) Uani 1 1 d . . .
H16M H 0.4188 1.1114 -0.1550 0.069 Uiso 1 1 calc R . .
H16N H 0.4149 1.0479 -0.1580 0.069 Uiso 1 1 calc R . .
H16O H 0.4537 1.0744 -0.1297 0.069 Uiso 1 1 calc R . .
C1F C 0.3867(3) 0.9391(3) -0.08772(19) 0.0281(16) Uiso 1 1 d . . .
H1F H 0.3928 0.9671 -0.1059 0.034 Uiso 1 1 calc R . .
O2F O 0.4312(3) 0.8732(2) -0.12379(14) 0.0475(16) Uani 1 1 d . . .
C18 C 0.4301(3) 0.8975(3) -0.0902(2) 0.0338(18) Uiso 1 1 d . . .
H2F H 0.4652 0.9151 -0.0859 0.041 Uiso 1 1 calc R . .
O3F O 0.4682(2) 0.8205(2) -0.06450(13) 0.0333(12) Uiso 1 1 d . . .
C3F C 0.4224(3) 0.8537(3) -0.06300(18) 0.0252(15) Uiso 1 1 d . . .
H3F H 0.3893 0.8328 -0.0679 0.030 Uiso 1 1 calc R . .
O4F O 0.40456(19) 0.83877(19) -0.00308(13) 0.0279(11) Uiso 1 1 d . . .
C4F C 0.4195(3) 0.8798(3) -0.02643(18) 0.0247(15) Uiso 1 1 d . . .
H4F H 0.4553 0.8941 -0.0198 0.030 Uiso 1 1 calc R . .
O5F O 0.38971(19) 0.96240(19) -0.05424(12) 0.0267(11) Uiso 1 1 d . . .
C5F C 0.3787(3) 0.9245(3) -0.02640(19) 0.0291(16) Uiso 1 1 d . . .
H5F H 0.3422 0.9093 -0.0296 0.035 Uiso 1 1 calc R . .
C6F C 0.3801(3) 0.9580(3) 0.00654(18) 0.0340(18) Uani 1 1 d . . .
H6F1 H 0.3565 0.9893 0.0040 0.041 Uiso 1 1 calc R . .
H6F2 H 0.3678 0.9367 0.0268 0.041 Uiso 1 1 calc R . .
C7F C 0.4696(6) 0.8937(5) -0.1466(2) 0.075(4) Uani 1 1 d . . .
O8F O 0.5001(4) 0.9283(5) -0.1384(3) 0.101(3) Uiso 1 1 d . . .
C9F C 0.4684(8) 0.8631(5) -0.1806(3) 0.108(6) Uani 1 1 d . . .
H9F1 H 0.4944 0.8784 -0.1969 0.162 Uiso 1 1 calc R . .
H9F2 H 0.4327 0.8654 -0.1909 0.162 Uiso 1 1 calc R . .
H9F3 H 0.4773 0.8257 -0.1761 0.162 Uiso 1 1 calc R . .
C10F C 0.4627(4) 0.7710(3) -0.07922(19) 0.040(2) Uani 1 1 d . . .
O11F O 0.4206(3) 0.7538(3) -0.08897(17) 0.0518(16) Uani 1 1 d . . .
C12F C 0.5162(4) 0.7450(4) -0.0834(3) 0.058(3) Uani 1 1 d . . .
H12P H 0.5128 0.7067 -0.0791 0.087 Uiso 1 1 calc R . .
H12Q H 0.5412 0.7604 -0.0665 0.087 Uiso 1 1 calc R . .
H12R H 0.5293 0.7510 -0.1072 0.087 Uiso 1 1 calc R . .
O13F O 0.4341(2) 0.9747(2) 0.01176(13) 0.0356(13) Uani 1 1 d . . .
C14F C 0.4435(4) 1.0083(3) 0.0398(2) 0.041(2) Uani 1 1 d . . .
O15F O 0.4082(3) 1.0202(3) 0.05911(17) 0.0554(17) Uani 1 1 d . . .
C20 C 0.4999(5) 1.0228(4) 0.0418(3) 0.060(3) Uani 1 1 d . . .
H16P H 0.5088 1.0465 0.0223 0.090 Uiso 1 1 calc R . .
H16Q H 0.5218 0.9906 0.0404 0.090 Uiso 1 1 calc R . .
H21 H 0.5068 1.0411 0.0640 0.090 Uiso 1 1 calc R . .
C1G C 0.4253(3) 0.8417(3) 0.03142(19) 0.0286(16) Uiso 1 1 d . . .
H1G H 0.4415 0.8777 0.0351 0.034 Uiso 1 1 calc R . .
O2G O 0.5105(2) 0.8063(2) 0.01172(13) 0.0338(13) Uani 1 1 d . . .
C2G C 0.4679(3) 0.7994(3) 0.0367(2) 0.0298(16) Uiso 1 1 d . . .
H2G H 0.4827 0.8025 0.0610 0.036 Uiso 1 1 calc R . .
O3G O 0.4840(2) 0.7046(2) 0.03567(12) 0.0291(11) Uani 1 1 d . . .
C3G C 0.4434(3) 0.7449(3) 0.03206(19) 0.0288(16) Uiso 1 1 d . . .
H3G H 0.4261 0.7422 0.0085 0.035 Uiso 1 1 calc R . .
O4G O 0.3760(2) 0.6893(2) 0.05915(13) 0.0287(11) Uani 1 1 d . . .
C4G C 0.4017(3) 0.7397(3) 0.06085(19) 0.0273(16) Uiso 1 1 d . . .
H4G H 0.4185 0.7450 0.0844 0.033 Uiso 1 1 calc R . .
O5G O 0.3843(2) 0.8343(2) 0.05581(13) 0.0292(11) Uiso 1 1 d . . .
C5G C 0.3598(3) 0.7829(3) 0.05394(19) 0.0275(16) Uiso 1 1 d . . .
H5G H 0.3446 0.7777 0.0300 0.033 Uiso 1 1 calc R . .
C6G C 0.3145(3) 0.7840(3) 0.0804(2) 0.0368(19) Uani 1 1 d . . .
H6G1 H 0.3270 0.7708 0.1034 0.044 Uiso 1 1 calc R . .
H6G2 H 0.3011 0.8209 0.0834 0.044 Uiso 1 1 calc R . .
C7G C 0.5454(3) 0.8461(4) 0.0190(2) 0.043(2) Uani 1 1 d . . .
O8G O 0.5414(3) 0.8748(3) 0.04451(17) 0.0520(16) Uani 1 1 d . . .
C9G C 0.5894(4) 0.8478(5) -0.0074(3) 0.063(3) Uani 1 1 d . . .
H19 H 0.6089 0.8814 -0.0051 0.094 Uiso 1 1 calc R . .
H9G2 H 0.5743 0.8451 -0.0310 0.094 Uiso 1 1 calc R . .
H9G3 H 0.6138 0.8179 -0.0033 0.094 Uiso 1 1 calc R . .
C10G C 0.4941(4) 0.6744(3) 0.0064(2) 0.038(2) Uani 1 1 d . . .
O11G O 0.4697(3) 0.6796(3) -0.02039(14) 0.0590(19) Uani 1 1 d . . .
C12G C 0.5379(4) 0.6366(4) 0.0125(2) 0.048(2) Uani 1 1 d . . .
H12S H 0.5381 0.6097 -0.0061 0.072 Uiso 1 1 calc R . .
H12T H 0.5330 0.6191 0.0353 0.072 Uiso 1 1 calc R . .
H12U H 0.5719 0.6558 0.0124 0.072 Uiso 1 1 calc R . .
O13G O 0.2735(2) 0.7503(3) 0.06697(19) 0.0574(18) Uani 1 1 d . . .
C14G C 0.2265(4) 0.7461(6) 0.0827(3) 0.077(4) Uani 1 1 d . . .
O15G O 0.2227(5) 0.7626(5) 0.1107(3) 0.118(4) Uiso 1 1 d . . .
C16G C 0.1894(6) 0.7134(6) 0.0641(4) 0.082(4) Uiso 1 1 d . . .
H16S H 0.2005 0.6761 0.0656 0.123 Uiso 1 1 calc R . .
H15 H 0.1884 0.7244 0.0394 0.123 Uiso 1 1 calc R . .
H16U H 0.1538 0.7174 0.0744 0.123 Uiso 1 1 calc R . .
C1H C 0.3996(3) 0.6500(3) 0.08109(18) 0.0291(16) Uiso 1 1 d . . .
H1H H 0.4393 0.6522 0.0790 0.035 Uiso 1 1 calc R . .
O2H O 0.3967(2) 0.5892(2) 0.03285(13) 0.0373(13) Uani 1 1 d . . .
C2H C 0.3809(3) 0.5958(3) 0.06820(19) 0.0297(17) Uiso 1 1 d . . .
H2H H 0.3973 0.5671 0.0829 0.036 Uiso 1 1 calc R . .
O3H O 0.3023(2) 0.5453(2) 0.05672(15) 0.0408(13) Uiso 1 1 d . . .
C3H C 0.3209(3) 0.5937(3) 0.0716(2) 0.0317(17) Uiso 1 1 d . . .
H3H H 0.3049 0.6244 0.0586 0.038 Uiso 1 1 calc R . .
O4H O 0.2493(2) 0.5962(2) 0.11203(12) 0.0322(12) Uani 1 1 d . . .
C4H C 0.3065(3) 0.5981(3) 0.11009(19) 0.0289(16) Uiso 1 1 d . . .
H4H H 0.3221 0.5675 0.1233 0.035 Uiso 1 1 calc R . .
O5H O 0.3847(2) 0.6560(2) 0.11699(12) 0.0285(11) Uiso 1 1 d . . .
C5H C 0.3291(3) 0.6507(3) 0.1242(2) 0.0320(17) Uiso 1 1 d . . .
H5H H 0.3091 0.6815 0.1140 0.038 Uiso 1 1 calc R . .
C6H C 0.3252(3) 0.6520(3) 0.16394(19) 0.0354(18) Uani 1 1 d . A .
H6H1 H 0.2880 0.6450 0.1713 0.042 Uiso 1 1 calc R . .
H6H2 H 0.3482 0.6239 0.1741 0.042 Uiso 1 1 calc R . .
C7H C 0.4231(5) 0.5456(4) 0.0246(2) 0.059(3) Uani 1 1 d . . .
O8H O 0.4334(4) 0.5105(4) 0.0469(2) 0.091(3) Uiso 1 1 d . . .
C9H C 0.4334(5) 0.5399(5) -0.0129(2) 0.063(3) Uani 1 1 d . . .
H9H1 H 0.4686 0.5239 -0.0165 0.095 Uiso 1 1 calc R . .
H9H2 H 0.4324 0.5751 -0.0241 0.095 Uiso 1 1 calc R . .
H9H3 H 0.4061 0.5170 -0.0234 0.095 Uiso 1 1 calc R . .
C10H C 0.2666(5) 0.5488(5) 0.0305(3) 0.070(3) Uani 1 1 d . . .
O11H O 0.2452(5) 0.5918(5) 0.0240(3) 0.110(3) Uiso 1 1 d . . .
C12H C 0.2547(6) 0.4978(5) 0.0133(3) 0.079(4) Uani 1 1 d . . .
H12V H 0.2332 0.4757 0.0290 0.119 Uiso 1 1 calc R . .
H12W H 0.2881 0.4793 0.0079 0.119 Uiso 1 1 calc R . .
H12$ H 0.2350 0.5044 -0.0084 0.119 Uiso 1 1 calc R . .
O13H O 0.3417(3) 0.7029(3) 0.17623(17) 0.064(2) Uani 1 1 d D . .
O1W O 0.2754(7) 0.6618(7) -0.1362(4) 0.166(6) Uiso 1 1 d D . .
C3 C 0.3103(9) 0.7031(8) -0.0369(5) 0.130(6) Uiso 1 1 d D . .
H3I H 0.3405 0.7258 -0.0305 0.196 Uiso 1 1 calc R . .
H3J H 0.2890 0.6955 -0.0159 0.196 Uiso 1 1 calc R . .
H3K H 0.2881 0.7214 -0.0542 0.196 Uiso 1 1 calc R . .
C6 C 0.2410(18) 0.887(2) 0.0093(15) 0.199(11) Uiso 0.50 1 d PD . .
H6A H 0.2416 0.8953 -0.0158 0.298 Uiso 0.50 1 calc PR . .
H16 H 0.2466 0.8486 0.0126 0.298 Uiso 0.50 1 calc PR . .
H6C H 0.2695 0.9066 0.0212 0.298 Uiso 0.50 1 calc PR . .
C7 C 0.187(2) 0.9030(14) 0.0248(9) 0.199(11) Uiso 0.50 1 d PD . .
H7 H 0.1632 0.9207 0.0072 0.239 Uiso 0.50 1 calc PR . .
C8 C 0.164(2) 0.8492(15) 0.0371(14) 0.199(11) Uiso 0.50 1 d PD . .
H8A H 0.1325 0.8552 0.0514 0.298 Uiso 0.50 1 calc PR . .
H8B H 0.1912 0.8305 0.0510 0.298 Uiso 0.50 1 calc PR . .
H8C H 0.1548 0.8276 0.0167 0.298 Uiso 0.50 1 calc PR . .
O5 O 0.1904(17) 0.9324(9) 0.0559(10) 0.199(11) Uiso 0.50 1 d PD . .
H5 H 0.1597 0.9406 0.0628 0.239 Uiso 0.50 1 calc PR . .
C15H C 0.3391(13) 0.7772(8) 0.2147(8) 0.078(2) Uiso 0.512(11) 1 d PD A 2
H15A H 0.3463 0.7967 0.1930 0.117 Uiso 0.512(11) 1 calc PR A 2
H15B H 0.3714 0.7762 0.2291 0.117 Uiso 0.512(11) 1 calc PR A 2
H15C H 0.3106 0.7951 0.2277 0.117 Uiso 0.512(11) 1 calc PR A 2
O14P O 0.3101(7) 0.6874(6) 0.2268(4) 0.078(2) Uiso 0.512(11) 1 d PD A 2
O14Q O 0.2669(6) 0.7319(7) 0.1792(4) 0.078(2) Uiso 0.488(11) 1 d PD A 1
C14P C 0.3222(10) 0.7214(6) 0.2061(4) 0.078(2) Uiso 0.512(11) 1 d PD A 2
C14Q C 0.3104(5) 0.7384(8) 0.1915(6) 0.078(2) Uiso 0.488(11) 1 d PD A 1
H11 H 0.279(4) 0.7007(5) -0.1416(16) 0.094 Uiso 1 1 d D . .
H12 H 0.308(3) 0.653(3) -0.1218(17) 0.094 Uiso 1 1 d D . .
C15J C 0.3303(15) 0.7805(12) 0.2084(9) 0.078(2) Uiso 0.488(11) 1 d PD A 1
H15D H 0.3674 0.7733 0.2149 0.117 Uiso 0.488(11) 1 calc PR A 1
H15E H 0.3093 0.7872 0.2296 0.117 Uiso 0.488(11) 1 calc PR A 1
H15F H 0.3289 0.8118 0.1931 0.117 Uiso 0.488(11) 1 calc PR A 1

loop_
_atom_site_aniso_label
_atom_site_aniso_U_11
_atom_site_aniso_U_22
_atom_site_aniso_U_33
_atom_site_aniso_U_23
_atom_site_aniso_U_13
_atom_site_aniso_U_12
O3A 0.030(3) 0.034(3) 0.035(3) 0.002(2) -0.002(2) -0.006(2)
O4A 0.029(3) 0.035(3) 0.023(2) 0.007(2) -0.003(2) -0.001(2)
C6A 0.034(4) 0.036(4) 0.033(4) -0.002(3) 0.000(3) -0.004(4)
C7A 0.032(4) 0.032(5) 0.058(6) -0.001(4) 0.002(4) 0.005(3)
O8A 0.095(6) 0.061(5) 0.052(4) 0.011(3) -0.001(4) 0.035(4)
C9A 0.045(5) 0.038(5) 0.075(6) -0.015(5) -0.011(5) 0.008(4)
C10A 0.045(5) 0.032(4) 0.034(4) -0.006(4) 0.003(4) -0.004(4)
O11A 0.084(5) 0.090(6) 0.030(3) 0.000(3) 0.001(3) -0.038(5)
C12A 0.045(5) 0.058(6) 0.037(4) -0.014(4) -0.009(4) -0.010(4)
O13A 0.045(3) 0.044(3) 0.028(3) -0.002(2) 0.003(3) -0.007(3)
C14A 0.036(5) 0.043(5) 0.035(4) -0.009(4) -0.005(4) 0.005(4)
O15A 0.051(4) 0.051(4) 0.049(4) -0.013(3) 0.004(3) 0.001(3)
C16A 0.064(6) 0.061(6) 0.029(4) -0.009(4) 0.007(4) -0.010(5)
O2B 0.040(3) 0.039(3) 0.024(3) 0.001(2) -0.002(2) -0.003(2)
O4B 0.034(3) 0.035(3) 0.025(2) 0.009(2) 0.007(2) 0.008(2)
C6B 0.038(5) 0.042(5) 0.042(5) -0.003(4) -0.001(4) 0.004(4)
C7B 0.050(6) 0.064(6) 0.028(4) -0.001(4) -0.005(4) -0.003(5)
O8B 0.077(5) 0.093(6) 0.038(4) -0.011(4) -0.014(4) -0.025(5)
C9B 0.071(7) 0.119(10) 0.031(5) -0.003(6) 0.006(5) -0.016(7)
C10B 0.058(7) 0.123(11) 0.048(6) -0.010(7) -0.005(5) -0.032(7)
O11B 0.111(8) 0.155(10) 0.075(6) 0.005(6) -0.006(6) -0.071(8)
C12B 0.074(8) 0.154(15) 0.075(8) -0.001(9) 0.027(7) -0.064(9)
O13B 0.057(4) 0.045(3) 0.033(3) -0.004(3) -0.010(3) -0.009(3)
C14B 0.075(7) 0.051(6) 0.038(5) -0.003(5) 0.001(5) -0.021(5)
O15B 0.111(7) 0.093(6) 0.065(5) -0.040(5) -0.003(5) -0.013(6)
C16B 0.094(8) 0.066(7) 0.042(5) 0.016(5) -0.021(6) -0.039(6)
O2C 0.033(3) 0.031(3) 0.039(3) 0.002(2) 0.000(2) -0.002(2)
O4C 0.036(3) 0.055(4) 0.031(3) 0.012(3) 0.003(2) -0.005(3)
C6C 0.053(5) 0.046(5) 0.027(4) 0.000(4) -0.004(4) -0.011(4)
C7C 0.049(6) 0.045(5) 0.046(5) -0.002(4) 0.008(4) -0.012(5)
O8C 0.038(4) 0.061(5) 0.117(6) -0.025(5) 0.023(4) -0.010(3)
C9C 0.061(7) 0.043(6) 0.087(8) 0.002(5) -0.005(6) -0.017(5)
C10C 0.042(5) 0.035(5) 0.028(4) -0.011(4) -0.001(3) -0.010(4)
O11C 0.064(4) 0.037(4) 0.044(3) -0.011(3) -0.009(3) 0.005(3)
C12 0.039(5) 0.051(5) 0.030(4) -0.007(4) -0.002(4) -0.007(4)
O13C 0.054(4) 0.044(3) 0.037(3) 0.006(3) -0.013(3) -0.013(3)
C14C 0.053(6) 0.046(6) 0.049(5) -0.010(5) -0.012(4) -0.014(5)
O15C 0.094(6) 0.052(4) 0.076(5) 0.016(4) -0.036(4) -0.036(4)
C16C 0.067(7) 0.059(6) 0.064(6) 0.004(5) -0.030(6) -0.022(5)
O2D 0.048(3) 0.034(3) 0.033(3) 0.000(2) 0.001(3) -0.004(3)
O4D 0.033(3) 0.039(3) 0.026(3) 0.008(2) -0.002(2) -0.006(2)
C6D 0.066(6) 0.049(6) 0.048(5) -0.003(5) 0.009(5) -0.016(5)
C7D 0.067(7) 0.043(6) 0.052(6) -0.005(5) -0.009(5) 0.001(5)
O8D 0.091(6) 0.057(5) 0.092(6) -0.038(4) -0.008(5) 0.009(4)
C9D 0.119(12) 0.049(7) 0.128(12) -0.001(8) -0.017(10) 0.040(8)
C10D 0.039(5) 0.139(11) 0.018(4) 0.011(5) 0.012(4) 0.022(6)
C12D 0.048(6) 0.108(9) 0.040(5) 0.002(6) -0.014(5) 0.009(6)
O13D 0.072(6) 0.091(6) 0.078(5) -0.061(5) 0.035(4) -0.037(5)
C14D 0.102(11) 0.121(11) 0.048(6) -0.057(7) 0.057(7) -0.046(8)
O3E 0.079(5) 0.037(3) 0.071(4) -0.028(3) -0.038(4) 0.032(3)
O4E 0.036(3) 0.028(3) 0.030(3) 0.009(2) -0.011(2) -0.005(2)
C6E 0.033(4) 0.031(4) 0.021(3) -0.003(3) -0.001(3) -0.002(3)
C10 0.045(5) 0.051(5) 0.025(4) -0.009(4) -0.007(4) -0.002(4)
O8E 0.053(4) 0.073(5) 0.038(3) -0.019(3) -0.001(3) -0.017(3)
C11 0.059(6) 0.055(6) 0.051(5) -0.020(5) -0.007(5) -0.015(5)
O13E 0.030(3) 0.035(3) 0.027(3) -0.001(2) 0.001(2) -0.007(2)
C14E 0.036(5) 0.041(5) 0.035(4) -0.001(4) -0.008(4) -0.004(4)
O15E 0.082(5) 0.070(5) 0.063(5) -0.027(4) 0.010(4) -0.034(4)
C16E 0.038(5) 0.054(5) 0.047(5) 0.014(4) -0.014(4) -0.015(4)
O2F 0.074(4) 0.048(4) 0.021(3) -0.001(3) 0.001(3) 0.011(3)
C6F 0.040(5) 0.039(4) 0.022(4) -0.002(3) 0.002(3) -0.003(4)
C7F 0.134(11) 0.064(7) 0.026(5) 0.006(5) 0.039(6) 0.020(7)
C9F 0.226(19) 0.060(7) 0.038(6) 0.000(5) 0.046(9) 0.044(10)
C10F 0.061(6) 0.037(5) 0.023(4) 0.002(3) 0.007(4) 0.008(4)
O11F 0.057(4) 0.046(4) 0.053(4) -0.010(3) -0.013(3) 0.007(3)
C12F 0.062(6) 0.055(6) 0.056(6) -0.004(5) 0.008(5) 0.021(5)
O13F 0.043(3) 0.038(3) 0.026(3) -0.011(2) -0.002(2) 0.001(3)
C14F 0.066(6) 0.029(4) 0.029(4) 0.001(4) -0.012(4) 0.000(4)
O15F 0.077(5) 0.048(4) 0.041(3) -0.014(3) 0.006(4) 0.006(3)
C20 0.082(7) 0.053(6) 0.044(5) -0.007(5) -0.030(5) -0.004(5)
O2G 0.026(3) 0.048(3) 0.027(3) 0.008(2) 0.007(2) -0.006(2)
O3G 0.030(3) 0.037(3) 0.021(2) 0.001(2) 0.005(2) 0.005(2)
O4G 0.030(3) 0.029(3) 0.027(3) 0.005(2) 0.001(2) 0.002(2)
C6G 0.031(4) 0.037(4) 0.041(5) 0.014(4) 0.004(4) 0.001(4)
C7G 0.029(4) 0.049(5) 0.052(5) 0.013(5) 0.003(4) -0.002(4)
O8G 0.047(4) 0.058(4) 0.051(4) -0.007(3) -0.001(3) -0.016(3)
C9G 0.052(6) 0.076(7) 0.060(6) 0.004(6) 0.021(5) -0.014(5)
C10G 0.047(5) 0.038(5) 0.028(4) 0.006(4) 0.011(4) 0.011(4)
O11G 0.089(5) 0.065(4) 0.023(3) -0.011(3) -0.007(3) 0.028(4)
C12G 0.059(6) 0.048(5) 0.038(5) 0.000(4) 0.007(4) 0.012(5)
O13G 0.033(3) 0.060(4) 0.079(5) 0.009(4) 0.013(3) -0.008(3)
C14G 0.043(6) 0.154(13) 0.035(5) -0.011(7) 0.003(5) 0.009(7)
O2H 0.041(3) 0.040(3) 0.031(3) 0.003(2) 0.007(2) 0.006(3)
O4H 0.033(3) 0.037(3) 0.027(3) 0.009(2) 0.000(2) -0.001(2)
C6H 0.040(5) 0.039(4) 0.027(4) -0.003(3) 0.001(3) -0.006(4)
C7H 0.080(7) 0.056(6) 0.041(5) 0.003(5) 0.009(5) 0.030(6)
C9H 0.086(8) 0.065(7) 0.039(5) -0.013(5) -0.011(5) 0.025(6)
C10H 0.090(8) 0.056(7) 0.063(7) -0.002(5) -0.032(6) -0.020(6)
C12H 0.105(10) 0.071(8) 0.060(6) -0.014(6) -0.015(7) -0.037(7)
O13H 0.077(5) 0.061(4) 0.055(4) -0.035(3) 0.042(4) -0.034(4)

loop_
_atom_type_symbol
_atom_type_description
_atom_type_scat_dispersion_real
_atom_type_scat_dispersion_imag
_atom_type_scat_source
C C 0.0033 0.0000 'International Tables Vol C Tables 4.2.6.8 and 6.1.1.4'
H H 0.0000 0.0000 'International Tables Vol C Tables 4.2.6.8 and 6.1.1.4'
O O 0.0106 0.0000 'International Tables Vol C Tables 4.2.6.8 and 6.1.1.4'

loop_
_geom_angle_atom_site_label_1
_geom_angle_atom_site_label_2
_geom_angle_atom_site_label_3
_geom_angle
_geom_angle_site_symmetry_3
O1 C2 C4 107.5(19) .
O1 C2 C3 119.9(18) .
C4 C2 C3 114(2) .
O5A C1A O4H 111.5(6) .
O5A C1A C2A 108.9(6) .
O4H C1A C2A 109.4(6) .
C7A O2A C2A 115.0(6) .
O2A C2A C3A 108.9(6) .
O2A C2A C1A 111.7(6) .
C3A C2A C1A 108.8(6) .
C10A O3A C3A 119.2(6) .
O3A C3A C2A 109.9(6) .
O3A C3A C4A 105.3(6) .
C2A C3A C4A 109.0(6) .
C1B O4A C4A 117.9(5) .
O4A C4A C3A 106.9(6) .
O4A C4A C5A 108.4(6) .
C3A C4A C5A 112.2(6) .
C1A O5A C5A 113.0(5) .
O5A C5A C6A 106.8(6) .
O5A C5A C4A 110.1(6) .
C6A C5A C4A 113.1(6) .
O13A C6A C5A 107.0(6) .
O8A C7A O2A 122.8(8) .
O8A C7A C9A 125.9(9) .
O2A C7A C9A 111.2(8) .
O11A C10A O3A 123.7(8) .
O11A C10A C12A 125.1(8) .
O3A C10A C12A 111.2(7) .
C14A O13A C6A 116.2(6) .
O15A C14A O13A 123.3(8) .
O15A C14A C16A 125.6(8) .
O13A C14A C16A 111.0(7) .
O5B C1B O4A 112.1(6) .
O5B C1B C2B 113.2(6) .
O4A C1B C2B 108.7(6) .
C7B O2B C2B 115.7(6) .
O2B C2B C3B 107.5(6) .
O2B C2B C1B 107.9(6) .
C3B C2B C1B 110.1(6) .
C10B O3B C3B 121.7(7) .
O3B C3B C2B 106.7(6) .
O3B C3B C4B 109.3(6) .
C2B C3B C4B 111.7(7) .
C1C O4B C4B 118.7(6) .
O4B C4B C3B 110.3(6) .
O4B C4B C5B 108.1(6) .
C3B C4B C5B 111.4(6) .
C1B O5B C5B 113.3(5) .
O5B C5B C6B 107.5(6) .
O5B C5B C4B 109.2(6) .
C6B C5B C4B 111.4(7) .
O13B C6B C5B 108.0(7) .
O8B C7B O2B 124.0(8) .
O8B C7B C9B 127.1(9) .
O2B C7B C9B 108.9(8) .
O11B C10B O3B 121.8(11) .
O11B C10B C12B 122.7(11) .
O3B C10B C12B 115.2(10) .
C14B O13B C6B 116.3(8) .
O15B C14B O13B 122.0(10) .
O15B C14B C16B 127.6(10) .
O13B C14B C16B 110.4(10) .
O4B C1C O5C 111.5(6) .
O4B C1C C2C 109.4(6) .
O5C C1C C2C 108.7(6) .
C7C O2C C2C 116.3(6) .
O2C C2C C3C 108.0(6) .
O2C C2C C1C 110.2(6) .
C3C C2C C1C 111.3(6) .
C10C O3C C3C 119.0(6) .
O3C C3C C2C 108.4(6) .
O3C C3C C4C 106.3(6) .
C2C C3C C4C 111.2(6) .
C1D O4C C4C 115.5(6) .
O4C C4C C5C 107.8(6) .
O4C C4C C3C 109.9(6) .
C5C C4C C3C 110.6(6) .
C1C O5C C5C 114.0(5) .
O5C C5C C6C 105.4(6) .
O5C C5C C4C 109.0(6) .
C6C C5C C4C 112.1(7) .
O13C C6C C5C 105.4(7) .
O8C C7C O2C 123.1(8) .
O8C C7C C9C 127.5(9) .
O2C C7C C9C 109.4(9) .
O11C C10C O3C 122.9(7) .
O11C C10C C12 127.7(7) .
O3C C10C C12 109.4(7) .
C14C O13C C6C 117.1(7) .
O15C C14C O13C 122.4(9) .
O15C C14C C16C 127.1(8) .
O13C C14C C16C 110.5(8) .
O5D C1D O4C 111.6(6) .
O5D C1D C2D 113.8(6) .
O4C C1D C2D 109.1(6) .
C7D O2D C2D 116.2(7) .
O2D C2D C3D 110.2(6) .
O2D C2D C1D 109.6(6) .
C3D C2D C1D 108.6(6) .
C10D O3D C3D 118.3(7) .
O3D C3D C2D 104.5(6) .
O3D C3D C4D 111.5(6) .
C2D C3D C4D 110.6(7) .
C1E O4D C4D 118.0(6) .
O4D C4D C3D 109.1(6) .
O4D C4D C5D 108.1(6) .
C3D C4D C5D 111.5(7) .
C1D O5D C5D 116.2(6) .
O5D C5D C6D 106.4(7) .
O5D C5D C4D 110.7(6) .
C6D C5D C4D 111.2(7) .
O13D C6D C5D 111.7(8) .
O8D C7D O2D 121.0(9) .
O8D C7D C9D 126.5(10) .
O2D C7D C9D 112.5(9) .
O11D C10D O3D 122.1(9) .
O11D C10D C12D 125.0(9) .
O3D C10D C12D 112.8(7) .
C14D O13D C6D 117.6(8) .
O15D C14D O13D 121.0(11) .
O15D C14D C16D 120.8(15) .
O13D C14D C16D 118.1(11) .
O4D C1E O5E 111.2(6) .
O4D C1E C2E 108.8(6) .
O5E C1E C2E 108.1(6) .
C10 O2E C2E 117.4(6) .
O2E C2E C3E 111.0(6) .
O2E C2E C1E 106.6(6) .
C3E C2E C1E 110.2(6) .
C10E O3E C3E 130.7(11) .
O3E C3E C2E 109.1(6) .
O3E C3E C4E 105.2(7) .
C2E C3E C4E 112.0(7) .
C1F O4E C4E 118.3(5) .
O4E C4E C3E 105.6(6) .
O4E C4E C5E 111.8(6) .
C3E C4E C5E 110.6(6) .
C1E O5E C5E 112.6(5) .
O5E C5E C6E 106.3(6) .
O5E C5E C4E 109.2(6) .
C6E C5E C4E 115.3(6) .
O13E C6E C5E 108.5(6) .
O8E C10 O2E 123.6(8) .
O8E C10 C11 126.6(8) .
O2E C10 C11 109.9(8) .
O11E C10E O3E 115.4(15) .
O11E C10E C12E 125.6(16) .
O3E C10E C12E 118.9(14) .
C14E O13E C6E 117.4(6) .
O15E C14E O13E 121.4(8) .
O15E C14E C16E 124.4(8) .
O13E C14E C16E 114.2(7) .
O4E C1F O5F 111.0(6) .
O4E C1F C18 109.7(6) .
O5F C1F C18 107.8(6) .
C7F O2F C18 114.8(8) .
O2F C18 C1F 111.5(6) .
O2F C18 C3F 108.1(6) .
C1F C18 C3F 111.4(6) .
C10F O3F C3F 117.7(6) .
O3F C3F C18 107.0(6) .
O3F C3F C4F 108.8(6) .
C18 C3F C4F 108.4(6) .
C4F O4F C1G 116.8(5) .
O4F C4F C5F 111.0(6) .
O4F C4F C3F 105.8(5) .
C5F C4F C3F 110.2(6) .
C1F O5F C5F 112.5(5) .
O5F C5F C6F 104.0(6) .
O5F C5F C4F 110.8(6) .
C6F C5F C4F 113.2(6) .
O13F C6F C5F 107.5(6) .
O8F C7F O2F 123.0(9) .
O8F C7F C9F 127.2(12) .
O2F C7F C9F 109.6(12) .
O11F C10F O3F 122.9(8) .
O11F C10F C12F 126.7(8) .
O3F C10F C12F 110.2(8) .
C14F O13F C6F 116.6(6) .
O15F C14F O13F 120.3(8) .
O15F C14F C20 128.7(8) .
O13F C14F C20 110.9(8) .
O5G C1G O4F 110.0(6) .
O5G C1G C2G 109.7(6) .
O4F C1G C2G 110.2(6) .
C7G O2G C2G 115.5(6) .
O2G C2G C3G 109.4(6) .
O2G C2G C1G 110.5(6) .
C3G C2G C1G 109.2(6) .
C10G O3G C3G 116.1(6) .
O3G C3G C2G 109.5(6) .
O3G C3G C4G 110.9(6) .
C2G C3G C4G 105.8(6) .
C1H O4G C4G 113.6(5) .
O4G C4G C3G 110.8(6) .
O4G C4G C5G 108.0(6) .
C3G C4G C5G 106.7(6) .
C1G O5G C5G 113.7(5) .
O5G C5G C6G 105.8(6) .
O5G C5G C4G 109.4(6) .
C6G C5G C4G 114.3(6) .
O13G C6G C5G 106.8(7) .
O8G C7G O2G 123.1(8) .
O8G C7G C9G 125.8(9) .
O2G C7G C9G 111.1(8) .
O11G C10G O3G 122.5(7) .
O11G C10G C12G 126.0(8) .
O3G C10G C12G 111.5(7) .
C14G O13G C6G 121.7(8) .
O15G C14G O13G 117.7(12) .
O15G C14G C16G 128.1(13) .
O13G C14G C16G 113.5(10) .
O4G C1H O5H 112.6(6) .
O4G C1H C2H 107.5(6) .
O5H C1H C2H 108.9(6) .
C7H O2H C2H 117.8(6) .
O2H C2H C3H 110.8(6) .
O2H C2H C1H 109.1(6) .
C3H C2H C1H 108.1(6) .
C10H O3H C3H 117.4(7) .
O3H C3H C2H 108.9(6) .
O3H C3H C4H 111.8(6) .
C2H C3H C4H 108.5(6) .
C1A O4H C4H 118.5(6) .
O4H C4H C3H 106.6(6) .
O4H C4H C5H 112.3(6) .
C3H C4H C5H 108.4(6) .
C1H O5H C5H 115.5(5) .
O5H C5H C6H 104.6(6) .
O5H C5H C4H 112.0(6) .
C6H C5H C4H 110.2(6) .
O13H C6H C5H 109.2(7) .
O8H C7H O2H 121.6(9) .
O8H C7H C9H 124.2(10) .
O2H C7H C9H 113.8(8) .
O11H C10H O3H 119.9(10) .
O11H C10H C12H 125.7(11) .
O3H C10H C12H 114.2(11) .
C14Q O13H C14P 33.4(12) .
C14Q O13H C6H 125.2(10) .
C14P O13H C6H 119.4(9) .
O5 C7 C8 103.2(8) .
O5 C7 C6 114(5) .
C8 C7 C6 102.2(7) .
C14P O14P O14P 128.4(17) 8_665
O14P C14P O13H 114.1(13) .
O14P C14P C15H 126.3(18) .
O13H C14P C15H 114.3(16) .
O14Q C14Q O13H 106.0(13) .
O14Q C14Q C15J 130(2) .
O13H C14Q C15J 122(2) .

loop_
_geom_bond_atom_site_label_1
_geom_bond_atom_site_label_2
_geom_bond_distance
_geom_bond_site_symmetry_2
O1 C2 1.32(2) .
C2 C4 1.498(5) .
C2 C3 1.524(17) .
C1A O5A 1.398(9) .
C1A O4H 1.408(9) .
C1A C2A 1.523(11) .
O2A C7A 1.354(10) .
O2A C2A 1.449(9) .
C2A C3A 1.510(10) .
O3A C10A 1.345(10) .
O3A C3A 1.436(9) .
C3A C4A 1.518(10) .
O4A C1B 1.396(9) .
O4A C4A 1.440(9) .
C4A C5A 1.556(10) .
O5A C5A 1.448(9) .
C5A C6A 1.502(11) .
C6A O13A 1.444(10) .
C7A O8A 1.187(11) .
C7A C9A 1.475(13) .
C10A O11A 1.190(10) .
C10A C12A 1.490(12) .
O13A C14A 1.334(10) .
C14A O15A 1.206(10) .
C14A C16A 1.499(13) .
C1B O5B 1.396(9) .
C1B C2B 1.529(10) .
O2B C7B 1.377(10) .
O2B C2B 1.450(9) .
C2B C3B 1.505(11) .
O3B C10B 1.290(13) .
O3B C3B 1.440(10) .
C3B C4B 1.522(11) .
O4B C1C 1.400(9) .
O4B C4B 1.435(9) .
C4B C5B 1.523(11) .
O5B C5B 1.431(9) .
C5B C6B 1.490(11) .
C6B O13B 1.456(11) .
C7B O8B 1.184(12) .
C7B C9B 1.503(14) .
C10B O11B 1.215(13) .
C10B C12B 1.462(16) .
O13B C14B 1.340(11) .
C14B O15B 1.189(14) .
C14B C16B 1.486(17) .
C1C O5C 1.419(9) .
C1C C2C 1.521(10) .
O2C C7C 1.363(11) .
O2C C2C 1.438(9) .
C2C C3C 1.500(10) .
O3C C10C 1.375(9) .
O3C C3C 1.447(9) .
C3C C4C 1.527(11) .
O4C C1D 1.415(9) .
O4C C4C 1.438(9) .
C4C C5C 1.521(10) .
O5C C5C 1.446(9) .
C5C C6C 1.508(12) .
C6C O13C 1.437(10) .
C7C O8C 1.185(12) .
C7C C9C 1.474(14) .
C10C O11C 1.183(10) .
C10C C12 1.485(12) .
O13C C14C 1.336(11) .
C14C O15C 1.203(12) .
C14C C16C 1.485(14) .
C1D O5D 1.410(10) .
C1D C2D 1.539(11) .
O2D C7D 1.358(12) .
O2D C2D 1.423(10) .
C2D C3D 1.519(11) .
O3D C10D 1.321(10) .
O3D C3D 1.428(10) .
C3D C4D 1.544(12) .
O4D C1E 1.392(9) .
O4D C4D 1.417(10) .
C4D C5D 1.547(11) .
O5D C5D 1.428(10) .
C5D C6D 1.513(13) .
C6D O13D 1.415(12) .
C7D O8D 1.205(12) .
C7D C9D 1.468(17) .
C10D O11D 1.182(13) .
C10D C12D 1.509(14) .
O13D C14D 1.337(18) .
C14D O15D 1.182(14) .
C14D C16D 1.51(2) .
C1E O5E 1.413(9) .
C1E C2E 1.541(11) .
O2E C10 1.357(10) .
O2E C2E 1.431(9) .
C2E C3E 1.491(11) .
O3E C10E 1.230(17) .
O3E C3E 1.439(11) .
C3E C4E 1.520(11) .
O4E C1F 1.403(9) .
O4E C4E 1.428(9) .
C4E C5E 1.536(10) .
O5E C5E 1.444(9) .
C5E C6E 1.512(10) .
C6E O13E 1.447(9) .
C10 O8E 1.195(10) .
C10 C11 1.494(13) .
C10E O11E 1.172(17) .
C10E C12E 1.49(2) .
O13E C14E 1.338(10) .
C14E O15E 1.206(11) .
C14E C16E 1.460(13) .
C1F O5F 1.408(9) .
C1F C18 1.512(11) .
O2F C7F 1.395(14) .
O2F C18 1.421(10) .
C18 C3F 1.523(11) .
O3F C10F 1.371(10) .
O3F C3F 1.423(9) .
C3F C4F 1.544(10) .
O4F C4F 1.414(9) .
O4F C1G 1.418(9) .
C4F C5F 1.519(10) .
O5F C5F 1.452(9) .
C5F C6F 1.512(10) .
C6F O13F 1.433(10) .
C7F O8F 1.201(16) .
C7F C9F 1.509(16) .
C10F O11F 1.200(11) .
C10F C12F 1.501(13) .
O13F C14F 1.384(10) .
C14F O15F 1.191(11) .
C14F C20 1.463(15) .
C1G O5G 1.399(9) .
C1G C2G 1.521(11) .
O2G C7G 1.358(11) .
O2G C2G 1.442(9) .
C2G C3G 1.512(11) .
O3G C10G 1.373(10) .
O3G C3G 1.443(9) .
C3G C4G 1.522(10) .
O4G C1H 1.422(9) .
O4G C4G 1.422(9) .
C4G C5G 1.535(10) .
O5G C5G 1.432(9) .
C5G C6G 1.521(11) .
C6G O13G 1.429(11) .
C7G O8G 1.216(11) .
C7G C9G 1.495(13) .
C10G O11G 1.202(10) .
C10G C12G 1.471(13) .
O13G C14G 1.328(12) .
C14G O15G 1.149(15) .
C14G C16G 1.431(18) .
C1H O5H 1.429(9) .
C1H C2H 1.522(10) .
O2H C7H 1.318(11) .
O2H C2H 1.416(9) .
C2H C3H 1.514(11) .
O3H C10H 1.346(12) .
O3H C3H 1.419(10) .
C3H C4H 1.519(10) .
O4H C4H 1.437(9) .
C4H C5H 1.534(11) .
O5H C5H 1.430(9) .
C5H C6H 1.521(10) .
C6H O13H 1.423(10) .
C7H O8H 1.253(13) .
C7H C9H 1.463(13) .
C10H O11H 1.230(16) .
C10H C12H 1.469(16) .
O13H C14Q 1.326(5) .
O13H C14P 1.327(5) .
C6 C7 1.540(5) .
C7 O5 1.400(5) .
C7 C8 1.537(5) .
C15H C14P 1.499(4) .
O14P C14P 1.201(5) .
O14P O14P 1.78(3) 8_665
O14Q C14Q 1.199(5) .
C14Q C15J 1.33(3) .

loop_
_geom_torsion_atom_site_label_1
_geom_torsion_atom_site_label_2
_geom_torsion_atom_site_label_3
_geom_torsion_atom_site_label_4
_geom_torsion
_geom_torsion_site_symmetry_1
C7A O2A C2A C3A -154.6(6) .
C7A O2A C2A C1A 85.2(8) .
O5A C1A C2A O2A -175.0(5) .
O4H C1A C2A O2A 62.9(8) .
O5A C1A C2A C3A 64.7(7) .
O4H C1A C2A C3A -57.4(8) .
C10A O3A C3A C2A -122.9(7) .
C10A O3A C3A C4A 119.8(7) .
O2A C2A C3A O3A 65.6(7) .
C1A C2A C3A O3A -172.4(6) .
O2A C2A C3A C4A -179.5(6) .
C1A C2A C3A C4A -57.5(8) .
C1B O4A C4A C3A 122.6(6) .
C1B O4A C4A C5A -116.3(7) .
O3A C3A C4A O4A -72.6(7) .
C2A C3A C4A O4A 169.6(6) .
O3A C3A C4A C5A 168.8(6) .
C2A C3A C4A C5A 50.9(8) .
O4H C1A O5A C5A 55.7(8) .
C2A C1A O5A C5A -65.1(7) .
C1A O5A C5A C6A -179.8(6) .
C1A O5A C5A C4A 56.9(7) .
O4A C4A C5A O5A -167.0(5) .
C3A C4A C5A O5A -49.2(8) .
O4A C4A C5A C6A 73.5(7) .
C3A C4A C5A C6A -168.7(6) .
O5A C5A C6A O13A -64.3(7) .
C4A C5A C6A O13A 57.0(8) .
C2A O2A C7A O8A -3.5(12) .
C2A O2A C7A C9A 174.5(7) .
C3A O3A C10A O11A 2.9(12) .
C3A O3A C10A C12A -175.7(7) .
C5A C6A O13A C14A 173.4(6) .
C6A O13A C14A O15A 1.6(11) .
C6A O13A C14A C16A -179.6(7) .
C4A O4A C1B O5B 97.4(7) .
C4A O4A C1B C2B -136.7(6) .
C7B O2B C2B C3B -91.5(8) .
C7B O2B C2B C1B 149.7(7) .
O5B C1B C2B O2B 92.8(7) .
O4A C1B C2B O2B -32.4(8) .
O5B C1B C2B C3B -24.3(9) .
O4A C1B C2B C3B -149.5(6) .
C10B O3B C3B C2B -102.7(11) .
C10B O3B C3B C4B 136.4(10) .
O2B C2B C3B O3B -179.4(5) .
C1B C2B C3B O3B -62.1(8) .
O2B C2B C3B C4B -60.1(8) .
C1B C2B C3B C4B 57.3(8) .
C1C O4B C4B C3B 116.3(7) .
C1C O4B C4B C5B -121.7(7) .
O3B C3B C4B O4B -149.9(6) .
C2B C3B C4B O4B 92.3(7) .
O3B C3B C4B C5B 90.0(7) .
C2B C3B C4B C5B -27.8(9) .
O4A C1B O5B C5B 84.9(7) .
C2B C1B O5B C5B -38.6(8) .
C1B O5B C5B C6B -169.6(6) .
C1B O5B C5B C4B 69.5(7) .
O4B C4B C5B O5B -153.4(6) .
C3B C4B C5B O5B -32.0(8) .
O4B C4B C5B C6B 88.0(8) .
C3B C4B C5B C6B -150.6(7) .
O5B C5B C6B O13B 69.2(8) .
C4B C5B C6B O13B -171.2(6) .
C2B O2B C7B O8B 1.9(13) .
C2B O2B C7B C9B 179.4(8) .
C3B O3B C10B O11B 5(2) .
C3B O3B C10B C12B 179.8(11) .
C5B C6B O13B C14B -163.0(7) .
C6B O13B C14B O15B -1.7(14) .
C6B O13B C14B C16B 177.3(7) .
C4B O4B C1C O5C 106.8(7) .
C4B O4B C1C C2C -132.8(6) .
C7C O2C C2C C3C -144.8(7) .
C7C O2C C2C C1C 93.5(8) .
O4B C1C C2C O2C 53.9(8) .
O5C C1C C2C O2C 176.0(5) .
O4B C1C C2C C3C -65.9(8) .
O5C C1C C2C C3C 56.2(8) .
C10C O3C C3C C2C -111.3(7) .
C10C O3C C3C C4C 129.0(7) .
O2C C2C C3C O3C 70.2(7) .
C1C C2C C3C O3C -168.6(6) .
O2C C2C C3C C4C -173.3(6) .
C1C C2C C3C C4C -52.2(8) .
C1D O4C C4C C5C -151.9(7) .
C1D O4C C4C C3C 87.5(8) .
O3C C3C C4C O4C -71.9(7) .
C2C C3C C4C O4C 170.3(6) .
O3C C3C C4C C5C 169.2(6) .
C2C C3C C4C C5C 51.4(8) .
O4B C1C O5C C5C 58.3(7) .
C2C C1C O5C C5C -62.4(7) .
C1C O5C C5C C6C -177.4(6) .
C1C O5C C5C C4C 62.1(8) .
O4C C4C C5C O5C -174.4(6) .
C3C C4C C5C O5C -54.3(8) .
O4C C4C C5C C6C 69.3(8) .
C3C C4C C5C C6C -170.5(7) .
O5C C5C C6C O13C 74.0(8) .
C4C C5C C6C O13C -167.6(7) .
C2C O2C C7C O8C -0.6(13) .
C2C O2C C7C C9C 179.6(7) .
C3C O3C C10C O11C 3.7(11) .
C3C O3C C10C C12 -176.7(6) .
C5C C6C O13C C14C 177.8(8) .
C6C O13C C14C O15C 2.5(14) .
C6C O13C C14C C16C -177.3(8) .
C4C O4C C1D O5D 102.0(7) .
C4C O4C C1D C2D -131.4(7) .
C7D O2D C2D C3D -86.5(8) .
C7D O2D C2D C1D 154.1(7) .
O5D C1D C2D O2D 84.7(8) .
O4C C1D C2D O2D -40.7(8) .
O5D C1D C2D C3D -35.7(9) .
O4C C1D C2D C3D -161.1(6) .
C10D O3D C3D C2D -154.9(9) .
C10D O3D C3D C4D 85.6(10) .
O2D C2D C3D O3D -178.6(6) .
C1D C2D C3D O3D -58.6(8) .
O2D C2D C3D C4D -58.5(8) .
C1D C2D C3D C4D 61.5(8) .
C1E O4D C4D C3D 105.5(7) .
C1E O4D C4D C5D -133.0(6) .
O3D C3D C4D O4D -152.0(6) .
C2D C3D C4D O4D 92.1(7) .
O3D C3D C4D C5D 88.6(8) .
C2D C3D C4D C5D -27.3(9) .
O4C C1D O5D C5D 97.9(7) .
C2D C1D O5D C5D -26.0(9) .
C1D O5D C5D C6D -177.0(7) .
C1D O5D C5D C4D 62.1(8) .
O4D C4D C5D O5D -151.7(6) .
C3D C4D C5D O5D -31.7(9) .
O4D C4D C5D C6D 90.3(9) .
C3D C4D C5D C6D -149.7(8) .
O5D C5D C6D O13D 73.4(10) .
C4D C5D C6D O13D -166.0(8) .
C2D O2D C7D O8D 3.3(13) .
C2D O2D C7D C9D -177.5(10) .
C3D O3D C10D O11D -7.9(18) .
C3D O3D C10D C12D 176.2(9) .
C5D C6D O13D C14D 91.0(12) .
C6D O13D C14D O15D 0.2(19) .
C6D O13D C14D C16D 177.1(12) .
C4D O4D C1E O5E 97.1(7) .
C4D O4D C1E C2E -143.8(6) .
C10 O2E C2E C3E -99.3(8) .
C10 O2E C2E C1E 140.7(7) .
O4D C1E C2E O2E 58.2(7) .
O5E C1E C2E O2E 179.1(5) .
O4D C1E C2E C3E -62.4(8) .
O5E C1E C2E C3E 58.6(8) .
C10E O3E C3E C2E -104.3(13) .
C10E O3E C3E C4E 135.3(12) .
O2E C2E C3E O3E 73.7(8) .
C1E C2E C3E O3E -168.5(7) .
O2E C2E C3E C4E -170.2(6) .
C1E C2E C3E C4E -52.4(8) .
C1F O4E C4E C3E 152.9(6) .
C1F O4E C4E C5E -86.8(7) .
O3E C3E C4E O4E -70.4(7) .
C2E C3E C4E O4E 171.2(6) .
O3E C3E C4E C5E 168.5(6) .
C2E C3E C4E C5E 50.1(8) .
O4D C1E O5E C5E 54.1(7) .
C2E C1E O5E C5E -65.3(7) .
C1E O5E C5E C6E -171.7(5) .
C1E O5E C5E C4E 63.3(7) .
O4E C4E C5E O5E -170.5(5) .
C3E C4E C5E O5E -53.2(8) .
O4E C4E C5E C6E 70.0(8) .
C3E C4E C5E C6E -172.7(6) .
O5E C5E C6E O13E -80.3(7) .
C4E C5E C6E O13E 40.8(8) .
C2E O2E C10 O8E -1.9(12) .
C2E O2E C10 C11 177.0(7) .
C3E O3E C10E O11E 8(2) .
C3E O3E C10E C12E -173.4(10) .
C5E C6E O13E C14E -163.7(6) .
C6E O13E C14E O15E -8.2(12) .
C6E O13E C14E C16E 168.8(7) .
C4E O4E C1F O5F 114.4(7) .
C4E O4E C1F C18 -126.6(7) .
C7F O2F C18 C1F 98.6(9) .
C7F O2F C18 C3F -138.6(8) .
O4E C1F C18 O2F 61.2(8) .
O5F C1F C18 O2F -177.8(6) .
O4E C1F C18 C3F -59.6(8) .
O5F C1F C18 C3F 61.4(8) .
C10F O3F C3F C18 -107.2(7) .
C10F O3F C3F C4F 135.8(6) .
O2F C18 C3F O3F 64.3(8) .
C1F C18 C3F O3F -172.9(6) .
O2F C18 C3F C4F -178.5(6) .
C1F C18 C3F C4F -55.6(8) .
C1G O4F C4F C5F -93.2(7) .
C1G O4F C4F C3F 147.2(6) .
O3F C3F C4F O4F -72.4(7) .
C18 C3F C4F O4F 171.5(6) .
O3F C3F C4F C5F 167.5(6) .
C18 C3F C4F C5F 51.4(8) .
O4E C1F O5F C5F 56.3(7) .
C18 C1F O5F C5F -63.9(7) .
C1F O5F C5F C6F -176.2(6) .
C1F O5F C5F C4F 61.9(7) .
O4F C4F C5F O5F -171.0(5) .
C3F C4F C5F O5F -54.0(8) .
O4F C4F C5F C6F 72.7(8) .
C3F C4F C5F C6F -170.4(6) .
O5F C5F C6F O13F -68.3(7) .
C4F C5F C6F O13F 52.0(8) .
C18 O2F C7F O8F 1.5(16) .
C18 O2F C7F C9F 177.5(9) .
C3F O3F C10F O11F -4.2(10) .
C3F O3F C10F C12F 171.6(7) .
C5F C6F O13F C14F 176.9(6) .
C6F O13F C14F O15F 2.9(11) .
C6F O13F C14F C20 -179.2(7) .
C4F O4F C1G O5G 131.6(6) .
C4F O4F C1G C2G -107.3(7) .
C7G O2G C2G C3G -162.3(7) .
C7G O2G C2G C1G 77.5(8) .
O5G C1G C2G O2G 179.9(5) .
O4F C1G C2G O2G 58.6(8) .
O5G C1G C2G C3G 59.5(8) .
O4F C1G C2G C3G -61.8(8) .
C10G O3G C3G C2G -116.1(7) .
C10G O3G C3G C4G 127.4(7) .
O2G C2G C3G O3G 56.7(7) .
C1G C2G C3G O3G 177.8(6) .
O2G C2G C3G C4G 176.3(6) .
C1G C2G C3G C4G -62.6(7) .
C1H O4G C4G C3G 93.8(7) .
C1H O4G C4G C5G -149.7(6) .
O3G C3G C4G O4G -60.9(8) .
C2G C3G C4G O4G -179.6(6) .
O3G C3G C4G C5G -178.2(6) .
C2G C3G C4G C5G 63.1(7) .
O4F C1G O5G C5G 63.2(7) .
C2G C1G O5G C5G -58.2(7) .
C1G O5G C5G C6G -176.3(6) .
C1G O5G C5G C4G 60.1(7) .
O4G C4G C5G O5G 179.4(5) .
C3G C4G C5G O5G -61.4(7) .
O4G C4G C5G C6G 61.1(8) .
C3G C4G C5G C6G -179.8(6) .
O5G C5G C6G O13G 148.3(6) .
C4G C5G C6G O13G -91.3(8) .
C2G O2G C7G O8G -0.6(12) .
C2G O2G C7G C9G 176.8(7) .
C3G O3G C10G O11G -2.3(11) .
C3G O3G C10G C12G 177.2(7) .
C5G C6G O13G C14G -174.5(9) .
C6G O13G C14G O15G -13.7(19) .
C6G O13G C14G C16G 175.8(10) .
C4G O4G C1H O5H 78.2(7) .
C4G O4G C1H C2H -161.8(6) .
C7H O2H C2H C3H -113.3(9) .
C7H O2H C2H C1H 127.8(8) .
O4G C1H C2H O2H 59.1(7) .
O5H C1H C2H O2H -178.7(6) .
O4G C1H C2H C3H -61.4(7) .
O5H C1H C2H C3H 60.8(8) .
C10H O3H C3H C2H -122.2(9) .
C10H O3H C3H C4H 118.0(9) .
O2H C2H C3H O3H 55.3(8) .
C1H C2H C3H O3H 174.7(6) .
O2H C2H C3H C4H 177.1(6) .
C1H C2H C3H C4H -63.4(8) .
O5A C1A O4H C4H 104.1(7) .
C2A C1A O4H C4H -135.5(6) .
C1A O4H C4H C3H 142.8(6) .
C1A O4H C4H C5H -98.7(7) .
O3H C3H C4H O4H -60.2(8) .
C2H C3H C4H O4H 179.8(6) .
O3H C3H C4H C5H 178.7(6) .
C2H C3H C4H C5H 58.7(8) .
O4G C1H O5H C5H 61.9(8) .
C2H C1H O5H C5H -57.3(8) .
C1H O5H C5H C6H 173.3(6) .
C1H O5H C5H C4H 54.0(8) .
O4H C4H C5H O5H -170.4(6) .
C3H C4H C5H O5H -53.0(8) .
O4H C4H C5H C6H 73.6(8) .
C3H C4H C5H C6H -169.0(7) .
O5H C5H C6H O13H 64.8(8) .
C4H C5H C6H O13H -174.6(6) .
C2H O2H C7H O8H 1.2(16) .
C2H O2H C7H C9H 174.8(9) .
C3H O3H C10H O11H -11.3(16) .
C3H O3H C10H C12H 172.2(9) .
C5H C6H O13H C14Q 113.1(17) .
C5H C6H O13H C14P 152.2(15) .
O14P O14P C14P O13H 147.7(12) 8_665
O14P O14P C14P C15H -5(4) 8_665
C14Q O13H C14P O14P 139(4) .
C6H O13H C14P O14P 29(3) .
C14Q O13H C14P C15H -64.8(14) .
C6H O13H C14P C15H -175.2(18) .
C14P O13H C14Q O14Q -122(4) .
C6H O13H C14Q O14Q -31(3) .
C14P O13H C14Q C15J 75(3) .
C6H O13H C14Q C15J 167(2) .
